data_1512913
loop_
_publ_author_name
'Timothy J. Boyle'
'Leigh Anna M. Ottley'
'Mark A. Rodriguez'

_publ_section_title
;
 Structurally characterized carboxylic acid modified zirconium alkoxides
 for the production of zirconium oxide thin films
;
_journal_name_full 'Personal Communication to COD'
_journal_year 2013
_chemical_formula_sum 'C40 H86 O9 Zr2'
_chemical_formula_weight 893.53
_chemical_name_common ' (10) Zr2(OBc)(ONep)7'
_chemical_name_systematic
; 
 ? 
;
_space_group_IT_number 4
_symmetry_cell_setting monoclinic
_symmetry_space_group_name_Hall 'P 2yb'
_symmetry_space_group_name_H-M 'P 1 21 1'
_atom_sites_solution_hydrogens geom
_atom_sites_solution_primary direct
_atom_sites_solution_secondary difmap
_audit_creation_method SHELXL-97
_cell_angle_alpha 90.00
_cell_angle_beta 93.1890(10)
_cell_angle_gamma 90.00
_cell_formula_units_Z 2
_cell_length_a 10.8196(8)
_cell_length_b 19.1126(14)
_cell_length_c 12.0740(9)
_cell_measurement_temperature 168(2)
_cell_volume 2492.9(3)
_computing_cell_refinement 'Bruker SMART'
_computing_data_collection 'Bruker SMART'
_computing_data_reduction 'Bruker SHELXTL'
_computing_molecular_graphics 'Bruker SHELXTL'
_computing_publication_material 'Bruker SHELXTL'
_computing_structure_refinement 'SHELXL-97 (Sheldrick, 1997)'
_computing_structure_solution 'SHELXS-97 (Sheldrick, 1990)'
_diffrn_ambient_temperature 168(2)
_diffrn_measured_fraction_theta_full 0.922
_diffrn_measured_fraction_theta_max 0.922
_diffrn_measurement_device_type 'CCD area detector'
_diffrn_measurement_method 'phi and omega scans'
_diffrn_radiation_monochromator graphite
_diffrn_radiation_source 'fine-focus sealed tube'
_diffrn_radiation_type MoK\a
_diffrn_radiation_wavelength 0.71073
_diffrn_reflns_av_R_equivalents 0.0244
_diffrn_reflns_av_sigmaI/netI 0.0305
_diffrn_reflns_limit_h_max 14
_diffrn_reflns_limit_h_min -13
_diffrn_reflns_limit_k_max 17
_diffrn_reflns_limit_k_min -24
_diffrn_reflns_limit_l_max 15
_diffrn_reflns_limit_l_min -16
_diffrn_reflns_number 15511
_diffrn_reflns_theta_full 28.31
_diffrn_reflns_theta_max 28.31
_diffrn_reflns_theta_min 1.69
_exptl_absorpt_coefficient_mu 0.461
_exptl_absorpt_correction_type none
_exptl_crystal_colour colorless
_exptl_crystal_density_diffrn 1.190
_exptl_crystal_density_method 'not measured'
_exptl_crystal_description 'block - cle'
_exptl_crystal_F_000 956
_exptl_crystal_size_max 0.40
_exptl_crystal_size_mid 0.20
_exptl_crystal_size_min 0.10
_refine_diff_density_max 2.150
_refine_diff_density_min -1.048
_refine_diff_density_rms 0.261
_refine_ls_abs_structure_details 'Flack H D (1983), Acta Cryst. A39, 876-881'
_refine_ls_abs_structure_Flack -10(10)
_refine_ls_extinction_method none
_refine_ls_goodness_of_fit_ref 1.326
_refine_ls_hydrogen_treatment mixed
_refine_ls_matrix_type full
_refine_ls_number_parameters 484
_refine_ls_number_reflns 7997
_refine_ls_number_restraints 1
_refine_ls_restrained_S_all 1.326
_refine_ls_R_factor_all 0.1045
_refine_ls_R_factor_gt 0.0987
_refine_ls_shift/su_max 0.914
_refine_ls_shift/su_mean 0.018
_refine_ls_structure_factor_coef Fsqd
_refine_ls_weighting_details 'calc w=1/[\s^2^(Fo^2^)+(0.2000P)^2^+0.0000P] where P=(Fo^2^+2Fc^2^)/3'
_refine_ls_weighting_scheme calc
_refine_ls_wR_factor_gt 0.2869
_refine_ls_wR_factor_ref 0.2948
_reflns_number_gt 7092
_reflns_number_total 7997
_reflns_threshold_expression >2sigma(I)
_cod_data_source_file 2005-1727.cif
_cod_data_source_block jg013m
_cod_depositor_comments
;
The following automatic conversions were performed:

'_symmetry_cell_setting' value 'Monoclinic' changed to 'monoclinic'
according to the built-in table from CIF Core dictionary named
'cif_core.dic' version 2.4.1 from 2010-06-29.

Automatic conversion script
Id: cif_fix_values 1891 2012-01-12 08:04:46Z andrius 


  Reassigning this entry as a "Personal Communication to COD", since
  it does not match any summary formula in the paper, and the compound
  (10) mentioned in the substance name is different (and assigned to
  other COD entry).

  Saulius Gra\<zulis
  2013-12-06
;
_cod_original_sg_symbol_H-M P2(1)
_cod_database_code 1512913

loop_
_symmetry_equiv_pos_as_xyz
'x, y, z'
'-x, y+1/2, -z'

loop_
_atom_site_label
_atom_site_type_symbol
_atom_site_fract_x
_atom_site_fract_y
_atom_site_fract_z
_atom_site_U_iso_or_equiv
_atom_site_adp_type
_atom_site_occupancy
_atom_site_symmetry_multiplicity
_atom_site_calc_flag
_atom_site_refinement_flags
Zr1 Zr 0.75574(8) 0.49970(5) 0.17505(7) 0.0410(3) Uani 1 1 d .
Zr2 Zr 0.87926(9) 0.39841(6) 0.34826(8) 0.0478(3) Uani 1 1 d .
O1 O 0.9627(4) 0.5026(3) 0.2282(3) 0.0205(9) Uani 1 1 d .
O2 O 0.8844(4) 0.5018(3) 0.0572(3) 0.0207(9) Uani 1 1 d .
O3 O 0.7393(3) 0.4770(2) 0.3300(3) 0.0111(8) Uani 1 1 d .
O4 O 0.7982(4) 0.3961(2) 0.1953(3) 0.0136(7) Uani 1 1 d .
O5 O 0.6218(4) 0.4844(2) 0.0843(3) 0.0168(9) Uani 1 1 d .
O6 O 0.7523(4) 0.5930(3) 0.1862(4) 0.0209(9) Uani 1 1 d .
O7 O 1.0091(5) 0.3449(3) 0.3064(4) 0.0288(11) Uani 1 1 d .
O8 O 0.9627(4) 0.4477(3) 0.4545(4) 0.0199(9) Uani 1 1 d .
O9 O 0.7966(5) 0.3375(3) 0.4314(5) 0.0300(11) Uani 1 1 d .
C1 C 0.9809(5) 0.5051(4) 0.1247(5) 0.0199(12) Uani 1 1 d .
C2 C 1.1064(6) 0.5117(5) 0.0784(6) 0.0295(17) Uani 1 1 d .
C3 C 1.1034(10) 0.5705(6) -0.0026(10) 0.053(3) Uani 1 1 d .
H3A H 1.0172 0.5830 -0.0228 0.079 Uiso 1 1 calc R
H3B H 1.1445 0.5561 -0.0692 0.079 Uiso 1 1 calc R
H3C H 1.1464 0.6110 0.0309 0.079 Uiso 1 1 calc R
C4 C 1.1310(9) 0.4459(6) 0.0157(9) 0.047(2) Uani 1 1 d .
H4A H 1.0687 0.4408 -0.0459 0.070 Uiso 1 1 calc R
H4B H 1.1267 0.4056 0.0655 0.070 Uiso 1 1 calc R
H4C H 1.2135 0.4483 -0.0135 0.070 Uiso 1 1 calc R
C5 C 1.2039(8) 0.5248(8) 0.1737(8) 0.060(4) Uani 1 1 d .
H5A H 1.2817 0.5396 0.1431 0.090 Uiso 1 1 calc R
H5B H 1.2176 0.4816 0.2164 0.090 Uiso 1 1 calc R
H5C H 1.1745 0.5616 0.2223 0.090 Uiso 1 1 calc R
C6 C 0.7046(6) 0.5215(4) 0.4191(5) 0.0214(13) Uani 1 1 d .
H6A H 0.7344 0.5696 0.4057 0.026 Uiso 1 1 calc R
H6B H 0.7458 0.5047 0.4894 0.026 Uiso 1 1 calc R
C7 C 0.5655(6) 0.5236(4) 0.4316(6) 0.0253(14) Uani 1 1 d .
C8 C 0.4983(8) 0.5551(8) 0.3334(7) 0.049(3) Uani 1 1 d .
H8A H 0.5297 0.6024 0.3215 0.074 Uiso 1 1 calc R
H8B H 0.4097 0.5573 0.3460 0.074 Uiso 1 1 calc R
H8C H 0.5111 0.5263 0.2678 0.074 Uiso 1 1 calc R
C9 C 0.5467(10) 0.5731(9) 0.5311(8) 0.070(5) Uani 1 1 d .
H9A H 0.5340 0.6210 0.5040 0.105 Uiso 1 1 calc R
H9B H 0.6202 0.5715 0.5823 0.105 Uiso 1 1 calc R
H9C H 0.4742 0.5580 0.5699 0.105 Uiso 1 1 calc R
C10 C 0.5242(13) 0.4495(7) 0.468(2) 0.104(8) Uani 1 1 d .
H10A H 0.4971 0.4517 0.5443 0.156 Uiso 1 1 calc R
H10B H 0.5938 0.4169 0.4651 0.156 Uiso 1 1 calc R
H10C H 0.4555 0.4333 0.4184 0.156 Uiso 1 1 calc R
C11 C 0.8111(7) 0.3494(4) 0.1026(6) 0.0230(13) Uani 1 1 d .
H11A H 0.8980 0.3332 0.1025 0.028 Uiso 1 1 calc R
H11B H 0.7922 0.3753 0.0328 0.028 Uiso 1 1 calc R
C12 C 0.7255(8) 0.2854(4) 0.1060(6) 0.0280(15) Uani 1 1 d .
C13 C 0.7783(11) 0.2312(5) 0.1907(8) 0.046(2) Uani 1 1 d .
H13A H 0.7864 0.2526 0.2645 0.070 Uiso 1 1 calc R
H13B H 0.8598 0.2156 0.1691 0.070 Uiso 1 1 calc R
H13C H 0.7223 0.1910 0.1924 0.070 Uiso 1 1 calc R
C14 C 0.7250(12) 0.2527(5) -0.0097(8) 0.050(3) Uani 1 1 d .
H14A H 0.6550 0.2203 -0.0197 0.075 Uiso 1 1 calc R
H14B H 0.8025 0.2271 -0.0176 0.075 Uiso 1 1 calc R
H14C H 0.7172 0.2896 -0.0659 0.075 Uiso 1 1 calc R
C15 C 0.5954(8) 0.3068(6) 0.1310(11) 0.052(3) Uani 1 1 d .
H15A H 0.5775 0.2909 0.2056 0.078 Uiso 1 1 calc R
H15B H 0.5363 0.2854 0.0766 0.078 Uiso 1 1 calc R
H15C H 0.5881 0.3578 0.1271 0.078 Uiso 1 1 calc R
C16 C 0.5303(7) 0.5184(5) 0.0189(5) 0.036(2) Uani 1 1 d .
H16A H 0.5266 0.5677 0.0434 0.043 Uiso 1 1 calc R
H16B H 0.4495 0.4966 0.0327 0.043 Uiso 1 1 calc R
C17 C 0.5467(6) 0.5175(4) -0.1054(5) 0.0247(15) Uani 1 1 d .
C18 C 0.6579(15) 0.5600(16) -0.1269(12) 0.130(11) Uani 1 1 d .
H18A H 0.6480 0.5808 -0.2010 0.196 Uiso 1 1 calc R
H18B H 0.7314 0.5300 -0.1225 0.196 Uiso 1 1 calc R
H18C H 0.6675 0.5972 -0.0712 0.196 Uiso 1 1 calc R
C19 C 0.530(3) 0.4414(9) -0.1388(12) 0.144(13) Uani 1 1 d .
H19A H 0.5510 0.4355 -0.2161 0.216 Uiso 1 1 calc R
H19B H 0.4436 0.4276 -0.1311 0.216 Uiso 1 1 calc R
H19C H 0.5843 0.4120 -0.0908 0.216 Uiso 1 1 calc R
C20 C 0.4393(11) 0.5550(10) -0.1615(8) 0.079(5) Uani 1 1 d .
H20A H 0.3886 0.5759 -0.1054 0.118 Uiso 1 1 calc R
H20B H 0.3890 0.5217 -0.2064 0.118 Uiso 1 1 calc R
H20C H 0.4697 0.5918 -0.2094 0.118 Uiso 1 1 calc R
C21 C 0.8281(12) 0.6520(6) 0.1598(13) 0.060(3) Uani 1 1 d .
H21A H 0.8464 0.6497 0.0804 0.072 Uiso 1 1 calc R
H21B H 0.9077 0.6492 0.2042 0.072 Uiso 1 1 calc R
C22 C 0.7665(10) 0.7214(4) 0.1825(7) 0.039(2) Uani 1 1 d .
C23 C 0.6403(16) 0.7252(8) 0.1238(17) 0.085(5) Uani 1 1 d .
H23A H 0.6084 0.7731 0.1282 0.127 Uiso 1 1 calc R
H23B H 0.5841 0.6930 0.1591 0.127 Uiso 1 1 calc R
H23C H 0.6463 0.7121 0.0458 0.127 Uiso 1 1 calc R
C24 C 0.752(2) 0.7273(10) 0.3099(14) 0.096(6) Uani 1 1 d .
H24A H 0.8301 0.7143 0.3496 0.144 Uiso 1 1 calc R
H24B H 0.6861 0.6959 0.3316 0.144 Uiso 1 1 calc R
H24C H 0.7308 0.7756 0.3285 0.144 Uiso 1 1 calc R
C25 C 0.847(2) 0.7792(9) 0.151(2) 0.105(7) Uani 1 1 d .
H25A H 0.8348 0.7881 0.0717 0.158 Uiso 1 1 calc R
H25B H 0.9335 0.7667 0.1694 0.158 Uiso 1 1 calc R
H25C H 0.8260 0.8214 0.1926 0.158 Uiso 1 1 calc R
C26 C 1.1349(7) 0.3400(5) 0.3483(9) 0.041(2) Uani 1 1 d .
H26A H 1.1378 0.3443 0.4301 0.049 Uiso 1 1 calc R
H26B H 1.1822 0.3796 0.3190 0.049 Uiso 1 1 calc R
C27 C 1.1961(8) 0.2726(5) 0.3178(8) 0.0378(19) Uani 1 1 d .
C28 C 1.203(2) 0.2690(15) 0.1940(14) 0.114(9) Uani 1 1 d .
H28A H 1.1726 0.2234 0.1673 0.171 Uiso 1 1 calc R
H28B H 1.2890 0.2752 0.1745 0.171 Uiso 1 1 calc R
H28C H 1.1517 0.3062 0.1593 0.171 Uiso 1 1 calc R
C29 C 1.1289(14) 0.2107(9) 0.3569(19) 0.087(5) Uani 1 1 d .
H29A H 1.1315 0.2106 0.4381 0.130 Uiso 1 1 calc R
H29B H 1.1682 0.1680 0.3307 0.130 Uiso 1 1 calc R
H29C H 1.0426 0.2124 0.3277 0.130 Uiso 1 1 calc R
C30 C 1.3318(10) 0.2777(8) 0.3698(13) 0.065(3) Uani 1 1 d .
H30A H 1.3298 0.2869 0.4495 0.097 Uiso 1 1 calc R
H30B H 1.3753 0.3160 0.3343 0.097 Uiso 1 1 calc R
H30C H 1.3751 0.2336 0.3579 0.097 Uiso 1 1 calc R
C31 C 1.0337(6) 0.5074(4) 0.4841(5) 0.0221(13) Uani 1 1 d .
H31A H 0.9846 0.5499 0.4659 0.027 Uiso 1 1 calc R
H31B H 1.1083 0.5085 0.4403 0.027 Uiso 1 1 calc R
C32 C 1.0724(6) 0.5078(4) 0.6054(5) 0.0239(13) Uani 1 1 d .
C33 C 1.1479(10) 0.5731(5) 0.6324(9) 0.047(2) Uani 1 1 d .
H33A H 1.2190 0.5748 0.5857 0.070 Uiso 1 1 calc R
H33B H 1.1773 0.5721 0.7107 0.070 Uiso 1 1 calc R
H33C H 1.0962 0.6146 0.6185 0.070 Uiso 1 1 calc R
C34 C 0.9571(9) 0.5070(7) 0.6739(6) 0.049(2) Uani 1 1 d .
H34A H 0.9072 0.5488 0.6569 0.073 Uiso 1 1 calc R
H34B H 0.9825 0.5065 0.7531 0.073 Uiso 1 1 calc R
H34C H 0.9079 0.4651 0.6555 0.073 Uiso 1 1 calc R
C35 C 1.1506(11) 0.4435(5) 0.6367(9) 0.047(2) Uani 1 1 d .
H35A H 1.0966 0.4026 0.6416 0.070 Uiso 1 1 calc R
H35B H 1.1950 0.4514 0.7086 0.070 Uiso 1 1 calc R
H35C H 1.2103 0.4353 0.5800 0.070 Uiso 1 1 calc R
C36 C 0.8414(10) 0.2839(6) 0.5015(8) 0.045(2) Uani 1 1 d .
H36A H 0.9212 0.2983 0.5387 0.054 Uiso 1 1 calc R
H36B H 0.8564 0.2415 0.4571 0.054 Uiso 1 1 calc R
C37 C 0.7467(8) 0.2665(5) 0.5909(7) 0.0350(17) Uani 1 1 d .
C38 C 0.738(3) 0.3282(9) 0.6646(13) 0.103(8) Uani 1 1 d .
H38A H 0.7595 0.3705 0.6244 0.154 Uiso 1 1 calc R
H38B H 0.7949 0.3224 0.7298 0.154 Uiso 1 1 calc R
H38C H 0.6529 0.3323 0.6884 0.154 Uiso 1 1 calc R
C39 C 0.7969(14) 0.2048(7) 0.6593(10) 0.064(3) Uani 1 1 d .
H39A H 0.8848 0.2125 0.6799 0.095 Uiso 1 1 calc R
H39B H 0.7875 0.1618 0.6155 0.095 Uiso 1 1 calc R
H39C H 0.7508 0.2005 0.7266 0.095 Uiso 1 1 calc R
C40 C 0.6278(13) 0.2449(10) 0.5245(16) 0.087(6) Uani 1 1 d .
H40A H 0.5634 0.2338 0.5757 0.131 Uiso 1 1 calc R
H40B H 0.6443 0.2036 0.4795 0.131 Uiso 1 1 calc R
H40C H 0.5997 0.2834 0.4758 0.131 Uiso 1 1 calc R

loop_
_atom_site_aniso_label
_atom_site_aniso_U_11
_atom_site_aniso_U_22
_atom_site_aniso_U_33
_atom_site_aniso_U_23
_atom_site_aniso_U_13
_atom_site_aniso_U_12
Zr1 0.0432(5) 0.0406(5) 0.0389(4) 0.0016(4) -0.0002(3) 0.0005(4)
Zr2 0.0511(5) 0.0438(5) 0.0472(5) -0.0015(4) -0.0093(4) 0.0042(4)
O1 0.0192(19) 0.031(3) 0.0112(17) 0.001(2) 0.0019(14) -0.004(2)
O2 0.0190(18) 0.030(2) 0.0128(17) 0.000(2) 0.0009(15) -0.005(2)
O3 0.0134(17) 0.016(2) 0.0042(16) 0.0008(14) 0.0012(13) 0.0026(13)
O4 0.0150(17) 0.0118(18) 0.0131(17) -0.0030(16) -0.0078(14) -0.0006(16)
O5 0.0154(18) 0.024(3) 0.0106(16) 0.0010(16) -0.0046(14) 0.0040(16)
O6 0.028(2) 0.008(2) 0.026(2) 0.0006(17) -0.0059(18) 0.0021(16)
O7 0.021(2) 0.034(3) 0.031(2) -0.012(2) -0.0091(19) 0.015(2)
O8 0.021(2) 0.020(2) 0.017(2) -0.0020(17) -0.0146(17) -0.0015(17)
O9 0.035(3) 0.023(3) 0.031(2) 0.011(2) -0.007(2) 0.000(2)
C1 0.017(2) 0.027(3) 0.016(2) -0.005(3) 0.004(2) -0.002(2)
C2 0.015(3) 0.045(5) 0.029(3) -0.007(3) 0.009(2) -0.012(3)
C3 0.050(5) 0.055(6) 0.056(6) 0.012(5) 0.026(5) -0.017(5)
C4 0.032(4) 0.055(6) 0.054(5) -0.020(5) 0.012(4) -0.003(4)
C5 0.020(3) 0.123(12) 0.039(4) -0.029(6) 0.007(3) -0.022(5)
C6 0.018(3) 0.035(4) 0.011(2) -0.009(2) 0.000(2) 0.011(2)
C7 0.017(3) 0.034(4) 0.026(3) 0.008(3) 0.008(2) 0.010(3)
C8 0.025(4) 0.099(9) 0.023(3) -0.005(4) -0.004(3) 0.022(5)
C9 0.045(5) 0.135(13) 0.030(4) -0.026(6) 0.004(4) 0.052(7)
C10 0.048(6) 0.045(7) 0.23(2) 0.033(10) 0.082(11) 0.007(5)
C11 0.030(3) 0.016(3) 0.023(3) -0.013(2) -0.001(3) 0.002(2)
C12 0.045(4) 0.013(3) 0.024(3) -0.005(3) -0.013(3) -0.001(3)
C13 0.070(6) 0.018(4) 0.047(5) 0.004(3) -0.028(4) -0.010(4)
C14 0.077(7) 0.033(5) 0.037(4) -0.026(4) -0.019(4) 0.005(5)
C15 0.028(4) 0.040(5) 0.087(8) -0.014(5) 0.003(4) -0.018(4)
C16 0.030(3) 0.064(6) 0.013(3) -0.001(3) -0.005(2) 0.031(4)
C17 0.021(3) 0.045(4) 0.008(2) 0.004(3) -0.001(2) 0.010(3)
C18 0.069(8) 0.27(3) 0.050(6) 0.079(12) -0.027(6) -0.093(14)
C19 0.33(4) 0.054(9) 0.034(6) -0.022(6) -0.067(12) 0.044(15)
C20 0.054(6) 0.151(15) 0.030(4) 0.028(7) -0.008(4) 0.061(8)
C21 0.060(6) 0.029(5) 0.092(9) -0.001(5) 0.005(6) 0.000(5)
C22 0.066(6) 0.013(4) 0.038(4) 0.002(3) -0.010(4) -0.004(3)
C23 0.086(10) 0.047(7) 0.116(12) 0.000(8) -0.045(9) 0.021(7)
C24 0.17(2) 0.052(9) 0.073(9) -0.002(7) 0.023(11) 0.004(10)
C25 0.136(17) 0.039(8) 0.136(17) 0.009(9) -0.032(14) -0.020(9)
C26 0.020(3) 0.040(5) 0.061(5) -0.010(4) -0.002(4) 0.005(3)
C27 0.027(4) 0.034(4) 0.052(5) 0.005(4) -0.002(3) 0.014(3)
C28 0.108(13) 0.16(2) 0.067(8) -0.043(11) -0.012(8) 0.099(15)
C29 0.056(7) 0.060(9) 0.143(15) 0.042(10) 0.005(8) 0.013(6)
C30 0.032(5) 0.072(8) 0.091(9) 0.008(7) -0.002(5) 0.014(5)
C31 0.025(3) 0.021(3) 0.018(3) 0.002(3) -0.009(2) -0.006(3)
C32 0.026(3) 0.024(4) 0.020(3) -0.003(3) -0.014(2) -0.007(3)
C33 0.047(5) 0.032(5) 0.059(6) -0.019(4) -0.018(4) -0.011(4)
C34 0.052(5) 0.071(7) 0.022(3) -0.011(4) 0.002(3) -0.013(5)
C35 0.060(6) 0.027(4) 0.049(5) 0.003(4) -0.033(4) 0.004(4)
C36 0.053(5) 0.040(5) 0.041(5) 0.009(4) 0.004(4) 0.006(4)
C37 0.046(4) 0.024(4) 0.035(4) 0.013(3) -0.003(3) -0.003(3)
C38 0.21(2) 0.042(7) 0.058(8) -0.001(6) 0.052(11) -0.003(10)
C39 0.083(8) 0.053(7) 0.054(6) 0.028(6) -0.006(6) 0.004(6)
C40 0.057(7) 0.090(11) 0.113(12) 0.064(10) -0.018(7) -0.032(7)

loop_
_atom_type_symbol
_atom_type_description
_atom_type_scat_dispersion_real
_atom_type_scat_dispersion_imag
_atom_type_scat_source
C C 0.0033 0.0016 'International Tables Vol C Tables 4.2.6.8 and 6.1.1.4'
H H 0.0000 0.0000 'International Tables Vol C Tables 4.2.6.8 and 6.1.1.4'
O O 0.0106 0.0060 'International Tables Vol C Tables 4.2.6.8 and 6.1.1.4'
Zr Zr -2.9673 0.5597 'International Tables Vol C Tables 4.2.6.8 and 6.1.1.4'

loop_
_geom_angle_atom_site_label_1
_geom_angle_atom_site_label_2
_geom_angle_atom_site_label_3
_geom_angle
O6 Zr1 O5 100.9(2)
O6 Zr1 O3 98.5(2)
O5 Zr1 O3 116.07(18)
O6 Zr1 O2 92.9(2)
O5 Zr1 O2 97.83(18)
O3 Zr1 O2 141.11(17)
O6 Zr1 O4 164.18(19)
O5 Zr1 O4 94.80(19)
O3 Zr1 O4 72.55(17)
O2 Zr1 O4 86.9(2)
O6 Zr1 O1 88.8(2)
O5 Zr1 O1 156.65(18)
O3 Zr1 O1 82.87(15)
O2 Zr1 O1 60.19(15)
O4 Zr1 O1 77.31(18)
O6 Zr1 C1 90.1(2)
O5 Zr1 C1 127.79(19)
O3 Zr1 C1 112.33(18)
O2 Zr1 C1 30.20(18)
O4 Zr1 C1 81.7(2)
O1 Zr1 C1 30.01(17)
O6 Zr1 Zr2 125.62(15)
O5 Zr1 Zr2 127.93(15)
O3 Zr1 Zr2 42.93(12)
O2 Zr1 Zr2 101.38(15)
O4 Zr1 Zr2 39.50(11)
O1 Zr1 Zr2 56.55(13)
C1 Zr1 Zr2 78.71(16)
O8 Zr2 O9 100.8(2)
O8 Zr2 O7 97.3(2)
O9 Zr2 O7 101.8(3)
O8 Zr2 O4 148.1(2)
O9 Zr2 O4 107.1(2)
O7 Zr2 O4 92.1(2)
O8 Zr2 O3 91.7(2)
O9 Zr2 O3 98.1(2)
O7 Zr2 O3 156.2(2)
O4 Zr2 O3 69.45(16)
O8 Zr2 O1 79.81(19)
O9 Zr2 O1 169.2(2)
O7 Zr2 O1 88.7(2)
O4 Zr2 O1 69.93(16)
O3 Zr2 O1 71.12(15)
O8 Zr2 Zr1 109.58(16)
O9 Zr2 Zr1 124.71(18)
O7 Zr2 Zr1 118.11(19)
O4 Zr2 Zr1 40.56(14)
O3 Zr2 Zr1 38.19(10)
O1 Zr2 Zr1 46.26(10)
C1 O1 Zr1 85.9(3)
C1 O1 Zr2 129.8(5)
Zr1 O1 Zr2 77.19(13)
C1 O2 Zr1 96.9(3)
C6 O3 Zr1 129.2(4)
C6 O3 Zr2 123.5(3)
Zr1 O3 Zr2 98.88(16)
C11 O4 Zr2 132.3(4)
C11 O4 Zr1 122.5(4)
Zr2 O4 Zr1 99.94(19)
C16 O5 Zr1 142.8(6)
C21 O6 Zr1 138.5(6)
C26 O7 Zr2 132.0(5)
C31 O8 Zr2 148.4(4)
C36 O9 Zr2 130.0(6)
O1 C1 O2 116.9(5)
O1 C1 C2 124.0(6)
O2 C1 C2 119.1(5)
O1 C1 Zr1 64.1(3)
O2 C1 Zr1 52.9(3)
C2 C1 Zr1 171.6(5)
C3 C2 C4 107.4(8)
C3 C2 C1 108.7(7)
C4 C2 C1 107.9(6)
C3 C2 C5 110.9(9)
C4 C2 C5 112.4(9)
C1 C2 C5 109.4(6)
C2 C3 H3A 109.5
C2 C3 H3B 109.5
H3A C3 H3B 109.5
C2 C3 H3C 109.5
H3A C3 H3C 109.5
H3B C3 H3C 109.5
C2 C4 H4A 109.5
C2 C4 H4B 109.5
H4A C4 H4B 109.5
C2 C4 H4C 109.5
H4A C4 H4C 109.5
H4B C4 H4C 109.5
C2 C5 H5A 109.5
C2 C5 H5B 109.5
H5A C5 H5B 109.5
C2 C5 H5C 109.5
H5A C5 H5C 109.5
H5B C5 H5C 109.5
O3 C6 C7 113.0(5)
O3 C6 H6A 109.0
C7 C6 H6A 109.0
O3 C6 H6B 109.0
C7 C6 H6B 109.0
H6A C6 H6B 107.8
C8 C7 C6 112.0(6)
C8 C7 C9 107.0(8)
C6 C7 C9 105.4(7)
C8 C7 C10 117.4(12)
C6 C7 C10 107.8(7)
C9 C7 C10 106.4(11)
C7 C8 H8A 109.5
C7 C8 H8B 109.5
H8A C8 H8B 109.5
C7 C8 H8C 109.5
H8A C8 H8C 109.5
H8B C8 H8C 109.5
C7 C9 H9A 109.5
C7 C9 H9B 109.5
H9A C9 H9B 109.5
C7 C9 H9C 109.5
H9A C9 H9C 109.5
H9B C9 H9C 109.5
C7 C10 H10A 109.5
C7 C10 H10B 109.5
H10A C10 H10B 109.5
C7 C10 H10C 109.4
H10A C10 H10C 109.5
H10B C10 H10C 109.5
O4 C11 C12 112.8(6)
O4 C11 H11A 109.0
C12 C11 H11A 109.0
O4 C11 H11B 109.0
C12 C11 H11B 109.0
H11A C11 H11B 107.8
C15 C12 C14 109.7(8)
C15 C12 C11 111.0(6)
C14 C12 C11 105.8(7)
C15 C12 C13 111.3(9)
C14 C12 C13 108.3(7)
C11 C12 C13 110.5(6)
C12 C13 H13A 109.5
C12 C13 H13B 109.5
H13A C13 H13B 109.5
C12 C13 H13C 109.5
H13A C13 H13C 109.5
H13B C13 H13C 109.5
C12 C14 H14A 109.5
C12 C14 H14B 109.5
H14A C14 H14B 109.5
C12 C14 H14C 109.5
H14A C14 H14C 109.5
H14B C14 H14C 109.5
C12 C15 H15A 109.5
C12 C15 H15B 109.5
H15A C15 H15B 109.5
C12 C15 H15C 109.5
H15A C15 H15C 109.5
H15B C15 H15C 109.5
O5 C16 C17 115.8(5)
O5 C16 H16A 108.3
C17 C16 H16A 108.3
O5 C16 H16B 108.3
C17 C16 H16B 108.3
H16A C16 H16B 107.4
C18 C17 C20 106.0(12)
C18 C17 C19 124.3(19)
C20 C17 C19 105.1(14)
C18 C17 C16 107.8(9)
C20 C17 C16 108.1(6)
C19 C17 C16 104.7(9)
C17 C18 H18A 109.5
C17 C18 H18B 109.5
H18A C18 H18B 109.5
C17 C18 H18C 109.4
H18A C18 H18C 109.5
H18B C18 H18C 109.5
C17 C19 H19A 109.8
C17 C19 H19B 109.9
H19A C19 H19B 109.2
C17 C19 H19C 109.7
H19A C19 H19C 109.2
H19B C19 H19C 109.1
C17 C20 H20A 109.5
C17 C20 H20B 109.5
H20A C20 H20B 109.5
C17 C20 H20C 109.4
H20A C20 H20C 109.5
H20B C20 H20C 109.5
O6 C21 C22 112.5(9)
O6 C21 H21A 109.1
C22 C21 H21A 109.1
O6 C21 H21B 109.1
C22 C21 H21B 109.1
H21A C21 H21B 107.8
C25 C22 C23 112.2(13)
C25 C22 C21 109.8(13)
C23 C22 C21 110.7(10)
C25 C22 C24 106.9(14)
C23 C22 C24 108.8(15)
C21 C22 C24 108.2(11)
C22 C23 H23A 109.5
C22 C23 H23B 109.5
H23A C23 H23B 109.5
C22 C23 H23C 109.4
H23A C23 H23C 109.5
H23B C23 H23C 109.5
C22 C24 H24A 109.5
C22 C24 H24B 109.5
H24A C24 H24B 109.5
C22 C24 H24C 109.5
H24A C24 H24C 109.5
H24B C24 H24C 109.5
C22 C25 H25A 109.5
C22 C25 H25B 109.5
H25A C25 H25B 109.5
C22 C25 H25C 109.5
H25A C25 H25C 109.5
H25B C25 H25C 109.5
O7 C26 C27 113.2(7)
O7 C26 H26A 108.9
C27 C26 H26A 108.9
O7 C26 H26B 108.9
C27 C26 H26B 108.9
H26A C26 H26B 107.7
C29 C27 C26 112.1(10)
C29 C27 C28 109.4(16)
C26 C27 C28 109.2(10)
C29 C27 C30 112.8(10)
C26 C27 C30 105.3(9)
C28 C27 C30 107.7(11)
C27 C28 H28A 109.4
C27 C28 H28B 109.5
H28A C28 H28B 109.5
C27 C28 H28C 109.5
H28A C28 H28C 109.5
H28B C28 H28C 109.5
C27 C29 H29A 109.4
C27 C29 H29B 109.5
H29A C29 H29B 109.5
C27 C29 H29C 109.5
H29A C29 H29C 109.5
H29B C29 H29C 109.5
C27 C30 H30A 109.5
C27 C30 H30B 109.5
H30A C30 H30B 109.5
C27 C30 H30C 109.5
H30A C30 H30C 109.5
H30B C30 H30C 109.5
O8 C31 C32 111.8(5)
O8 C31 H31A 109.3
C32 C31 H31A 109.3
O8 C31 H31B 109.3
C32 C31 H31B 109.3
H31A C31 H31B 107.9
C31 C32 C33 109.4(7)
C31 C32 C35 111.0(7)
C33 C32 C35 109.0(7)
C31 C32 C34 109.5(6)
C33 C32 C34 109.6(8)
C35 C32 C34 108.3(8)
C32 C33 H33A 109.5
C32 C33 H33B 109.5
H33A C33 H33B 109.5
C32 C33 H33C 109.5
H33A C33 H33C 109.5
H33B C33 H33C 109.5
C32 C34 H34A 109.5
C32 C34 H34B 109.5
H34A C34 H34B 109.5
C32 C34 H34C 109.5
H34A C34 H34C 109.5
H34B C34 H34C 109.5
C32 C35 H35A 109.5
C32 C35 H35B 109.5
H35A C35 H35B 109.5
C32 C35 H35C 109.5
H35A C35 H35C 109.5
H35B C35 H35C 109.5
O9 C36 C37 110.7(8)
O9 C36 H36A 109.5
C37 C36 H36A 109.5
O9 C36 H36B 109.5
C37 C36 H36B 109.5
H36A C36 H36B 108.1
C38 C37 C39 108.8(11)
C38 C37 C40 116.6(16)
C39 C37 C40 109.8(10)
C38 C37 C36 108.3(10)
C39 C37 C36 108.1(9)
C40 C37 C36 105.0(9)
C37 C38 H38A 109.5
C37 C38 H38B 109.5
H38A C38 H38B 109.5
C37 C38 H38C 109.5
H38A C38 H38C 109.5
H38B C38 H38C 109.5
C37 C39 H39A 109.5
C37 C39 H39B 109.5
H39A C39 H39B 109.5
C37 C39 H39C 109.4
H39A C39 H39C 109.5
H39B C39 H39C 109.5
C37 C40 H40A 109.5
C37 C40 H40B 109.5
H40A C40 H40B 109.5
C37 C40 H40C 109.5
H40A C40 H40C 109.5
H40B C40 H40C 109.5

loop_
_geom_bond_atom_site_label_1
_geom_bond_atom_site_label_2
_geom_bond_distance
Zr1 O6 1.789(5)
Zr1 O5 1.792(4)
Zr1 O3 1.939(4)
Zr1 O2 2.045(4)
Zr1 O4 2.045(5)
Zr1 O1 2.295(4)
Zr1 C1 2.545(6)
Zr1 Zr2 3.0978(13)
Zr2 O8 1.794(4)
Zr2 O9 1.806(6)
Zr2 O7 1.832(5)
Zr2 O4 2.000(4)
Zr2 O3 2.136(4)
Zr2 O1 2.651(5)
O1 C1 1.276(7)
O2 C1 1.290(8)
O3 C6 1.437(7)
O4 C11 1.444(7)
O5 C16 1.392(8)
O6 C21 1.441(13)
O7 C26 1.428(9)
O8 C31 1.409(8)
O9 C36 1.399(11)
C1 C2 1.502(7)
C2 C3 1.489(14)
C2 C4 1.499(13)
C2 C5 1.538(11)
C3 H3A 0.9800
C3 H3B 0.9800
C3 H3C 0.9800
C4 H4A 0.9800
C4 H4B 0.9800
C4 H4C 0.9800
C5 H5A 0.9800
C5 H5B 0.9800
C5 H5C 0.9800
C6 C7 1.521(8)
C6 H6A 0.9900
C6 H6B 0.9900
C7 C8 1.484(11)
C7 C9 1.551(13)
C7 C10 1.557(14)
C8 H8A 0.9800
C8 H8B 0.9800
C8 H8C 0.9800
C9 H9A 0.9800
C9 H9B 0.9800
C9 H9C 0.9800
C10 H10A 0.9800
C10 H10B 0.9800
C10 H10C 0.9800
C11 C12 1.536(10)
C11 H11A 0.9900
C11 H11B 0.9900
C12 C15 1.512(13)
C12 C14 1.531(10)
C12 C13 1.542(11)
C13 H13A 0.9800
C13 H13B 0.9800
C13 H13C 0.9800
C14 H14A 0.9800
C14 H14B 0.9800
C14 H14C 0.9800
C15 H15A 0.9800
C15 H15B 0.9800
C15 H15C 0.9800
C16 C17 1.521(8)
C16 H16A 0.9900
C16 H16B 0.9900
C17 C18 1.487(14)
C17 C20 1.495(11)
C17 C19 1.516(19)
C18 H18A 0.9800
C18 H18B 0.9800
C18 H18C 0.9800
C19 H19A 0.9832
C19 H19B 0.9832
C19 H19C 0.9831
C20 H20A 0.9800
C20 H20B 0.9800
C20 H20C 0.9800
C21 C22 1.516(14)
C21 H21A 0.9900
C21 H21B 0.9900
C22 C25 1.47(2)
C22 C23 1.505(17)
C22 C24 1.558(19)
C23 H23A 0.9800
C23 H23B 0.9800
C23 H23C 0.9800
C24 H24A 0.9800
C24 H24B 0.9800
C24 H24C 0.9800
C25 H25A 0.9800
C25 H25B 0.9800
C25 H25C 0.9800
C26 C27 1.503(12)
C26 H26A 0.9900
C26 H26B 0.9900
C27 C29 1.480(18)
C27 C28 1.503(19)
C27 C30 1.567(14)
C28 H28A 0.9800
C28 H28B 0.9800
C28 H28C 0.9800
C29 H29A 0.9801
C29 H29B 0.9801
C29 H29C 0.9801
C30 H30A 0.9800
C30 H30B 0.9800
C30 H30C 0.9800
C31 C32 1.500(8)
C31 H31A 0.9900
C31 H31B 0.9900
C32 C33 1.518(11)
C32 C35 1.526(12)
C32 C34 1.535(11)
C33 H33A 0.9800
C33 H33B 0.9800
C33 H33C 0.9800
C34 H34A 0.9800
C34 H34B 0.9800
C34 H34C 0.9800
C35 H35A 0.9800
C35 H35B 0.9800
C35 H35C 0.9800
C36 C37 1.565(13)
C36 H36A 0.9900
C36 H36B 0.9900
C37 C38 1.483(18)
C37 C39 1.523(13)
C37 C40 1.535(17)
C38 H38A 0.9800
C38 H38B 0.9800
C38 H38C 0.9800
C39 H39A 0.9800
C39 H39B 0.9800
C39 H39C 0.9800
C40 H40A 0.9800
C40 H40B 0.9800
C40 H40C 0.9800
